data_1562100
loop_
_publ_author_name
'Li, Cheng-Peng'
'Chen, Jing'
'Guo, Wei'
'Du, Miao'

_publ_section_title
;
 Anion-directed assembly and crystal transformation of Ag(I) coordination
 polymers with a versatile tripyridyltriazole ligand
 3,4-bis(2-pyridyl)-5-(4-pyridyl)-1,2,4-triazole
;
_journal_name_full 'Journal of Solid State Chemistry'
_journal_page_first 95
_journal_page_last 103
_journal_paper_doi 10.1016/j.jssc.2014.06.038
_journal_volume 223
_journal_year 2015
_chemical_formula_sum 'C34 H26 Ag2 N14 O7'
_chemical_formula_weight 958.43
_space_group_IT_number 2
_space_group_name_Hall '-P 1'
_space_group_name_H-M_alt 'P -1'
_symmetry_cell_setting triclinic
_symmetry_space_group_name_H-M 'P -1'
_atom_sites_solution_hydrogens geom
_atom_sites_solution_primary direct
_atom_sites_solution_secondary difmap
_audit_creation_method SHELXL-97
_cell_angle_alpha 103.658(7)
_cell_angle_beta 92.736(6)
_cell_angle_gamma 91.166(7)
_cell_formula_units_Z 2
_cell_length_a 10.436(4)
_cell_length_b 13.084(6)
_cell_length_c 13.348(5)
_cell_measurement_reflns_used 3344
_cell_measurement_temperature 296(2)
_cell_measurement_theta_max 0.00
_cell_measurement_theta_min 0.00
_cell_volume 1768.1(12)
_computing_cell_refinement 'Bruker SMART'
_computing_data_collection 'Bruker SMART'
_computing_data_reduction 'Bruker SAINT'
_computing_molecular_graphics 'Bruker SHELXTL'
_computing_publication_material 'Bruker SHELXTL'
_computing_structure_refinement 'SHELXL-97 (Sheldrick, 1997)'
_computing_structure_solution 'SHELXS-97 (Sheldrick, 1990)'
_diffrn_ambient_temperature 296(2)
_diffrn_measured_fraction_theta_full 0.993
_diffrn_measured_fraction_theta_max 0.993
_diffrn_measurement_device_type 'CCD area detector'
_diffrn_measurement_method 'phi and omega scans'
_diffrn_radiation_monochromator graphite
_diffrn_radiation_source 'fine-focus sealed tube'
_diffrn_radiation_type MoK\a
_diffrn_radiation_wavelength 0.71073
_diffrn_reflns_av_R_equivalents 0.0172
_diffrn_reflns_av_sigmaI/netI 0.0371
_diffrn_reflns_limit_h_max 12
_diffrn_reflns_limit_h_min -12
_diffrn_reflns_limit_k_max 12
_diffrn_reflns_limit_k_min -15
_diffrn_reflns_limit_l_max 14
_diffrn_reflns_limit_l_min -15
_diffrn_reflns_number 9152
_diffrn_reflns_theta_full 25.03
_diffrn_reflns_theta_max 25.03
_diffrn_reflns_theta_min 1.57
_exptl_absorpt_coefficient_mu 1.180
_exptl_absorpt_correction_T_max 1.000000
_exptl_absorpt_correction_T_min 0.604248
_exptl_absorpt_correction_type multi-scan
_exptl_absorpt_process_details SADABS
_exptl_crystal_colour COLORLESS
_exptl_crystal_density_diffrn 1.800
_exptl_crystal_density_method 'not measured'
_exptl_crystal_description BLOCK
_exptl_crystal_F_000 956
_exptl_crystal_size_max 0.28
_exptl_crystal_size_mid 0.22
_exptl_crystal_size_min 0.12
_refine_diff_density_max 0.364
_refine_diff_density_min -0.605
_refine_diff_density_rms 0.074
_refine_ls_extinction_method none
_refine_ls_goodness_of_fit_ref 1.024
_refine_ls_hydrogen_treatment constr
_refine_ls_matrix_type full
_refine_ls_number_parameters 514
_refine_ls_number_reflns 6220
_refine_ls_number_restraints 0
_refine_ls_restrained_S_all 1.024
_refine_ls_R_factor_all 0.0477
_refine_ls_R_factor_gt 0.0339
_refine_ls_shift/su_max 0.000
_refine_ls_shift/su_mean 0.000
_refine_ls_structure_factor_coef Fsqd
_refine_ls_weighting_details 'calc w=1/[\s^2^(Fo^2^)+(0.0304P)^2^+1.7579P] where P=(Fo^2^+2Fc^2^)/3'
_refine_ls_weighting_scheme calc
_refine_ls_wR_factor_gt 0.0736
_refine_ls_wR_factor_ref 0.0810
_reflns_number_gt 4921
_reflns_number_total 6220
_reflns_threshold_expression >2sigma(I)
_cod_data_source_file JSSC-2015-223-95.cif
_cod_data_source_block 3
_cod_depositor_comments
;
The following automatic conversions were performed:

data item '_exptl_absorpt_correction_type' value 'MULTI-SCAN' was
changed to 'multi-scan' in accordance with the built-in table derived
from the CIF Core dictionary named 'cif_core.dic' version 2.4.5 last
updated on 2014-11-21.

data item '_symmetry_cell_setting' value 'Triclinic' was changed to
'triclinic' in accordance with the built-in table derived from the
CIF Core dictionary named 'cif_core.dic' version 2.4.5 last updated
on 2014-11-21.

data item '_exptl_crystal_density_meas' value 'NONE' was changed to
'?' -- the value is perceived as not measured.

Automatic conversion script
Id: cif_fix_values 8369 2020-08-20 11:38:08Z andrius 
;
_cod_original_cell_volume 1768.2(13)
_cod_original_sg_symbol_H-M P-1
_cod_database_code 1562100

loop_
_symmetry_equiv_pos_as_xyz
'x, y, z'
'-x, -y, -z'

loop_
_atom_site_label
_atom_site_type_symbol
_atom_site_fract_x
_atom_site_fract_y
_atom_site_fract_z
_atom_site_U_iso_or_equiv
_atom_site_adp_type
_atom_site_occupancy
_atom_site_symmetry_multiplicity
_atom_site_calc_flag
_atom_site_refinement_flags
_atom_site_disorder_assembly
_atom_site_disorder_group
Ag1 Ag 0.71870(2) 0.42092(2) 0.33728(2) 0.03902(10) Uani 1 1 d . . .
Ag2 Ag 0.64382(3) 0.58128(2) 0.17721(2) 0.04314(10) Uani 1 1 d . . .
O1 O 0.6602(4) 0.7577(3) 0.1280(3) 0.0701(10) Uani 1 1 d . . .
O2 O 0.6418(3) 0.9256(3) 0.1799(3) 0.0826(12) Uani 1 1 d . . .
O3 O 0.5227(3) 0.8216(3) 0.2390(3) 0.0786(11) Uani 1 1 d . . .
O4 O 0.0752(4) 0.8018(3) 0.2858(3) 0.0915(12) Uani 1 1 d . . .
O5 O 0.0545(4) 0.9668(3) 0.3279(4) 0.0968(13) Uani 1 1 d . . .
O6 O 0.2025(4) 0.9019(4) 0.2309(3) 0.1104(16) Uani 1 1 d . . .
O7 O 0.4135(4) 0.0524(3) 0.2651(3) 0.0989(13) Uani 1 1 d . . .
H7A H 0.3482 0.0106 0.2539 0.148 Uiso 1 1 d R . .
H7B H 0.4860 0.0242 0.2663 0.148 Uiso 1 1 d R . .
N1 N 0.6602(3) 0.3075(2) 0.1726(2) 0.0364(7) Uani 1 1 d . . .
N2 N 0.8219(3) 0.4836(2) 0.1307(2) 0.0293(6) Uani 1 1 d . . .
N3 N 0.9420(3) 0.5326(2) 0.1351(2) 0.0311(7) Uani 1 1 d . . .
N4 N 0.9645(3) 0.3611(2) 0.0872(2) 0.0287(6) Uani 1 1 d . . .
N5 N 1.4302(3) 0.5405(2) 0.1318(2) 0.0364(7) Uani 1 1 d . . .
N6 N 1.0352(4) 0.2173(3) 0.1468(3) 0.0637(11) Uani 1 1 d . . .
N7 N 0.6999(3) 0.6921(2) 0.3499(2) 0.0394(8) Uani 1 1 d . . .
N8 N 0.5388(3) 0.5123(2) 0.3746(2) 0.0330(7) Uani 1 1 d . . .
N9 N 0.4203(3) 0.4622(2) 0.3631(2) 0.0322(7) Uani 1 1 d . . .
N10 N 0.3993(3) 0.6311(2) 0.4328(2) 0.0286(6) Uani 1 1 d . . .
N11 N -0.0668(3) 0.4584(3) 0.3656(2) 0.0352(7) Uani 1 1 d . . .
N12 N 0.2981(3) 0.7308(2) 0.5763(2) 0.0384(7) Uani 1 1 d . . .
N13 N 0.6092(3) 0.8347(3) 0.1824(3) 0.0519(9) Uani 1 1 d . . .
N14 N 0.1104(4) 0.8907(3) 0.2814(3) 0.0526(9) Uani 1 1 d . . .
C1 C 0.5634(4) 0.2364(3) 0.1641(3) 0.0495(11) Uani 1 1 d . . .
H1 H 0.5119 0.2408 0.2198 0.059 Uiso 1 1 calc R . .
C2 C 0.5367(4) 0.1575(3) 0.0768(4) 0.0530(11) Uani 1 1 d . . .
H2 H 0.4676 0.1106 0.0737 0.064 Uiso 1 1 calc R . .
C3 C 0.6126(4) 0.1486(3) -0.0058(3) 0.0489(11) Uani 1 1 d . . .
H3 H 0.5969 0.0949 -0.0649 0.059 Uiso 1 1 calc R . .
C4 C 0.7132(4) 0.2209(3) 0.0004(3) 0.0391(9) Uani 1 1 d . . .
H4 H 0.7658 0.2172 -0.0546 0.047 Uiso 1 1 calc R . .
C5 C 0.7338(3) 0.2994(3) 0.0910(3) 0.0305(8) Uani 1 1 d . . .
C6 C 0.8368(3) 0.3811(3) 0.1029(2) 0.0279(7) Uani 1 1 d . . .
C7 C 1.0263(3) 0.4593(3) 0.1104(3) 0.0278(8) Uani 1 1 d . . .
C8 C 1.1662(3) 0.4824(3) 0.1129(3) 0.0285(8) Uani 1 1 d . . .
C9 C 1.2083(3) 0.5862(3) 0.1561(3) 0.0339(8) Uani 1 1 d . . .
H9 H 1.1497 0.6379 0.1799 0.041 Uiso 1 1 calc R . .
C10 C 1.3398(3) 0.6111(3) 0.1631(3) 0.0375(9) Uani 1 1 d . . .
H10 H 1.3664 0.6807 0.1910 0.045 Uiso 1 1 calc R . .
C11 C 1.3870(3) 0.4419(3) 0.0875(3) 0.0391(9) Uani 1 1 d . . .
H11 H 1.4470 0.3921 0.0621 0.047 Uiso 1 1 calc R . .
C12 C 1.2588(3) 0.4099(3) 0.0774(3) 0.0382(9) Uani 1 1 d . . .
H12 H 1.2348 0.3402 0.0470 0.046 Uiso 1 1 calc R . .
C13 C 1.0192(3) 0.2581(3) 0.0659(3) 0.0354(9) Uani 1 1 d . . .
C14 C 1.0500(4) 0.2124(3) -0.0334(4) 0.0516(11) Uani 1 1 d . . .
H14 H 1.0315 0.2441 -0.0876 0.062 Uiso 1 1 calc R . .
C15 C 1.1100(5) 0.1167(4) -0.0486(6) 0.087(2) Uani 1 1 d . . .
H15 H 1.1344 0.0825 -0.1138 0.104 Uiso 1 1 calc R . .
C16 C 1.1324(5) 0.0737(4) 0.0338(7) 0.101(3) Uani 1 1 d . . .
H16 H 1.1740 0.0103 0.0257 0.121 Uiso 1 1 calc R . .
C17 C 1.0936(6) 0.1243(4) 0.1281(6) 0.097(2) Uani 1 1 d . . .
H17 H 1.1082 0.0927 0.1830 0.117 Uiso 1 1 calc R . .
C18 C 0.7976(4) 0.7636(3) 0.3614(4) 0.0470(10) Uani 1 1 d . . .
H18 H 0.8436 0.7661 0.3040 0.056 Uiso 1 1 calc R . .
C19 C 0.8333(4) 0.8335(3) 0.4543(4) 0.0535(12) Uani 1 1 d . . .
H19 H 0.9046 0.8786 0.4598 0.064 Uiso 1 1 calc R . .
C20 C 0.7609(4) 0.8350(3) 0.5388(4) 0.0519(11) Uani 1 1 d . . .
H20 H 0.7815 0.8820 0.6018 0.062 Uiso 1 1 calc R . .
C21 C 0.6566(4) 0.7646(3) 0.5273(3) 0.0437(10) Uani 1 1 d . . .
H21 H 0.6046 0.7654 0.5821 0.052 Uiso 1 1 calc R . .
C22 C 0.6309(3) 0.6937(3) 0.4336(3) 0.0336(8) Uani 1 1 d . . .
C23 C 0.5255(3) 0.6134(3) 0.4153(3) 0.0303(8) Uani 1 1 d . . .
C24 C 0.3360(3) 0.5351(3) 0.3974(3) 0.0299(8) Uani 1 1 d . . .
C25 C 0.2003(3) 0.5119(3) 0.3898(2) 0.0251(7) Uani 1 1 d . . .
C26 C 0.1531(3) 0.4097(3) 0.3727(3) 0.0431(10) Uani 1 1 d . . .
H26 H 0.2103 0.3554 0.3686 0.052 Uiso 1 1 calc R . .
C27 C 0.0220(4) 0.3859(3) 0.3616(3) 0.0429(10) Uani 1 1 d . . .
H27 H -0.0052 0.3159 0.3509 0.051 Uiso 1 1 calc R . .
C28 C -0.0232(4) 0.5577(3) 0.3797(3) 0.0453(10) Uani 1 1 d . . .
H28 H -0.0829 0.6097 0.3813 0.054 Uiso 1 1 calc R . .
C29 C 0.1060(3) 0.5880(3) 0.3922(3) 0.0413(9) Uani 1 1 d . . .
H29 H 0.1303 0.6586 0.4021 0.050 Uiso 1 1 calc R . .
C30 C 0.3482(3) 0.7310(3) 0.4859(3) 0.0319(8) Uani 1 1 d . . .
C31 C 0.3573(4) 0.8161(3) 0.4425(3) 0.0467(10) Uani 1 1 d . . .
H31 H 0.3935 0.8111 0.3793 0.056 Uiso 1 1 calc R . .
C32 C 0.3096(5) 0.9097(4) 0.4979(4) 0.0663(14) Uani 1 1 d . . .
H32 H 0.3143 0.9701 0.4727 0.080 Uiso 1 1 calc R . .
C33 C 0.2549(5) 0.9125(4) 0.5914(4) 0.0670(14) Uani 1 1 d . . .
H33 H 0.2221 0.9743 0.6297 0.080 Uiso 1 1 calc R . .
C34 C 0.2504(4) 0.8220(3) 0.6257(3) 0.0518(11) Uani 1 1 d . . .
H34 H 0.2117 0.8240 0.6874 0.062 Uiso 1 1 calc R . .

loop_
_atom_site_aniso_label
_atom_site_aniso_U_11
_atom_site_aniso_U_22
_atom_site_aniso_U_33
_atom_site_aniso_U_23
_atom_site_aniso_U_13
_atom_site_aniso_U_12
Ag1 0.02293(15) 0.04872(19) 0.04339(18) 0.00612(14) 0.00484(12) 0.00354(13)
Ag2 0.02540(16) 0.0495(2) 0.0542(2) 0.01106(16) 0.00529(13) 0.00185(13)
O1 0.100(3) 0.0463(19) 0.066(2) 0.0117(17) 0.031(2) 0.0172(19)
O2 0.075(2) 0.048(2) 0.120(3) 0.005(2) 0.032(2) -0.0103(18)
O3 0.062(2) 0.087(3) 0.095(3) 0.032(2) 0.030(2) 0.004(2)
O4 0.092(3) 0.050(2) 0.129(4) 0.014(2) 0.014(2) -0.010(2)
O5 0.102(3) 0.057(2) 0.121(3) -0.004(2) 0.023(3) 0.013(2)
O6 0.081(3) 0.154(4) 0.090(3) 0.016(3) 0.036(2) -0.029(3)
O7 0.093(3) 0.071(3) 0.130(4) 0.012(2) 0.037(3) 0.008(2)
N1 0.0282(16) 0.0438(19) 0.0363(17) 0.0088(15) 0.0018(13) -0.0086(14)
N2 0.0234(14) 0.0332(17) 0.0314(16) 0.0076(13) 0.0032(12) -0.0004(12)
N3 0.0217(14) 0.0367(17) 0.0349(17) 0.0084(14) 0.0027(12) 0.0004(13)
N4 0.0233(14) 0.0309(16) 0.0320(16) 0.0074(13) 0.0022(12) 0.0018(12)
N5 0.0249(15) 0.0423(19) 0.0411(18) 0.0081(15) 0.0017(13) -0.0005(14)
N6 0.080(3) 0.045(2) 0.068(3) 0.020(2) -0.014(2) 0.006(2)
N7 0.0300(16) 0.0380(18) 0.049(2) 0.0081(16) 0.0066(15) -0.0014(14)
N8 0.0241(15) 0.0339(17) 0.0384(17) 0.0036(14) 0.0042(13) -0.0020(13)
N9 0.0235(15) 0.0335(17) 0.0389(17) 0.0071(14) 0.0040(13) -0.0008(13)
N10 0.0222(14) 0.0304(16) 0.0329(16) 0.0067(13) 0.0022(12) 0.0011(12)
N11 0.0230(15) 0.051(2) 0.0321(17) 0.0098(15) 0.0030(13) -0.0003(14)
N12 0.0405(18) 0.0372(18) 0.0358(18) 0.0041(15) 0.0062(14) 0.0065(15)
N13 0.045(2) 0.055(2) 0.054(2) 0.010(2) 0.0035(18) -0.0051(19)
N14 0.049(2) 0.051(2) 0.053(2) 0.0038(19) 0.0023(18) -0.0033(19)
C1 0.041(2) 0.061(3) 0.047(2) 0.016(2) 0.0039(19) -0.017(2)
C2 0.046(2) 0.047(3) 0.065(3) 0.015(2) -0.003(2) -0.019(2)
C3 0.051(3) 0.035(2) 0.054(3) 0.002(2) -0.010(2) -0.0087(19)
C4 0.036(2) 0.042(2) 0.036(2) 0.0043(18) -0.0020(17) -0.0017(17)
C5 0.0253(18) 0.035(2) 0.0328(19) 0.0109(16) -0.0013(15) 0.0007(15)
C6 0.0258(17) 0.034(2) 0.0234(17) 0.0062(15) 0.0004(14) -0.0010(15)
C7 0.0223(17) 0.035(2) 0.0266(18) 0.0092(15) 0.0013(14) 0.0006(15)
C8 0.0239(17) 0.036(2) 0.0267(18) 0.0105(16) 0.0028(14) 0.0010(15)
C9 0.0311(19) 0.032(2) 0.039(2) 0.0081(17) 0.0084(16) 0.0044(16)
C10 0.032(2) 0.038(2) 0.041(2) 0.0050(18) 0.0048(17) -0.0024(17)
C11 0.0266(19) 0.042(2) 0.047(2) 0.0071(19) 0.0050(17) 0.0029(17)
C12 0.0265(19) 0.037(2) 0.049(2) 0.0047(18) 0.0044(17) -0.0013(16)
C13 0.0242(18) 0.030(2) 0.051(2) 0.0077(18) 0.0012(17) -0.0011(15)
C14 0.044(2) 0.040(2) 0.064(3) -0.004(2) 0.020(2) -0.0059(19)
C15 0.054(3) 0.041(3) 0.146(6) -0.023(4) 0.042(4) -0.001(2)
C16 0.058(3) 0.034(3) 0.196(9) -0.002(4) -0.010(4) 0.012(3)
C17 0.109(5) 0.045(3) 0.143(6) 0.040(4) -0.045(5) 0.006(3)
C18 0.036(2) 0.044(2) 0.065(3) 0.019(2) 0.009(2) -0.0016(19)
C19 0.039(2) 0.038(2) 0.083(3) 0.016(2) -0.002(2) -0.0086(19)
C20 0.055(3) 0.035(2) 0.060(3) 0.005(2) -0.014(2) -0.007(2)
C21 0.037(2) 0.044(2) 0.046(2) 0.005(2) 0.0016(18) -0.0013(18)
C22 0.0255(18) 0.033(2) 0.043(2) 0.0119(17) -0.0015(16) 0.0021(15)
C23 0.0279(18) 0.034(2) 0.0290(19) 0.0068(16) 0.0031(15) 0.0028(15)
C24 0.0290(18) 0.034(2) 0.0289(18) 0.0104(16) 0.0041(15) 0.0013(16)
C25 0.0231(17) 0.035(2) 0.0175(16) 0.0072(15) 0.0027(13) 0.0007(15)
C26 0.0269(19) 0.041(2) 0.062(3) 0.011(2) 0.0055(18) 0.0046(17)
C27 0.033(2) 0.040(2) 0.058(3) 0.016(2) 0.0018(19) -0.0034(18)
C28 0.027(2) 0.049(3) 0.058(3) 0.008(2) -0.0008(18) 0.0095(18)
C29 0.031(2) 0.040(2) 0.053(2) 0.0124(19) 0.0008(18) 0.0005(17)
C30 0.0269(18) 0.034(2) 0.032(2) 0.0040(16) 0.0005(15) 0.0038(15)
C31 0.060(3) 0.039(2) 0.044(2) 0.016(2) 0.009(2) 0.010(2)
C32 0.100(4) 0.037(3) 0.063(3) 0.014(2) 0.004(3) 0.017(3)
C33 0.094(4) 0.043(3) 0.060(3) 0.002(2) 0.004(3) 0.025(3)
C34 0.060(3) 0.049(3) 0.045(2) 0.006(2) 0.009(2) 0.017(2)

loop_
_atom_type_symbol
_atom_type_description
_atom_type_scat_dispersion_real
_atom_type_scat_dispersion_imag
_atom_type_scat_source
C C 0.0033 0.0016 'International Tables Vol C Tables 4.2.6.8 and 6.1.1.4'
H H 0.0000 0.0000 'International Tables Vol C Tables 4.2.6.8 and 6.1.1.4'
N N 0.0061 0.0033 'International Tables Vol C Tables 4.2.6.8 and 6.1.1.4'
O O 0.0106 0.0060 'International Tables Vol C Tables 4.2.6.8 and 6.1.1.4'
Ag Ag -0.8971 1.1015 'International Tables Vol C Tables 4.2.6.8 and 6.1.1.4'

loop_
_geom_angle_atom_site_label_1
_geom_angle_atom_site_label_2
_geom_angle_atom_site_label_3
_geom_angle
_geom_angle_site_symmetry_1
_geom_angle_site_symmetry_3
N8 Ag1 N11 135.19(11) . 1_655
N8 Ag1 N1 102.36(10) . .
N11 Ag1 N1 114.08(10) 1_655 .
N8 Ag1 N12 105.51(10) . 2_666
N11 Ag1 N12 99.14(11) 1_655 2_666
N1 Ag1 N12 91.16(11) . 2_666
N5 Ag2 N2 129.86(11) 1_455 .
N5 Ag2 N7 117.93(10) 1_455 .
N2 Ag2 N7 105.56(10) . .
N5 Ag2 O1 99.09(12) 1_455 .
N2 Ag2 O1 111.00(11) . .
N7 Ag2 O1 82.01(11) . .
N13 O1 Ag2 118.7(3) . .
H7A O7 H7B 116.1 . .
C1 N1 C5 117.4(3) . .
C1 N1 Ag1 119.4(3) . .
C5 N1 Ag1 122.3(2) . .
C6 N2 N3 107.7(3) . .
C6 N2 Ag2 131.6(2) . .
N3 N2 Ag2 120.5(2) . .
C7 N3 N2 108.0(3) . .
C6 N4 C7 105.1(3) . .
C6 N4 C13 125.3(3) . .
C7 N4 C13 129.1(3) . .
C11 N5 C10 116.0(3) . .
C11 N5 Ag2 122.3(2) . 1_655
C10 N5 Ag2 120.9(2) . 1_655
C13 N6 C17 114.7(5) . .
C18 N7 C22 116.9(3) . .
C18 N7 Ag2 118.7(3) . .
C22 N7 Ag2 124.0(2) . .
C23 N8 N9 108.9(3) . .
C23 N8 Ag1 129.9(2) . .
N9 N8 Ag1 121.1(2) . .
C24 N9 N8 106.9(3) . .
C23 N10 C24 105.8(3) . .
C23 N10 C30 125.3(3) . .
C24 N10 C30 128.7(3) . .
C27 N11 C28 116.1(3) . .
C27 N11 Ag1 124.2(3) . 1_455
C28 N11 Ag1 119.5(2) . 1_455
C34 N12 C30 115.4(3) . .
C34 N12 Ag1 116.8(3) . 2_666
C30 N12 Ag1 127.8(2) . 2_666
O2 N13 O3 118.9(4) . .
O2 N13 O1 120.9(4) . .
O3 N13 O1 120.2(4) . .
O5 N14 O6 120.6(5) . .
O5 N14 O4 119.9(4) . .
O6 N14 O4 119.5(5) . .
N1 C1 C2 123.1(4) . .
N1 C1 H1 118.4 . .
C2 C1 H1 118.4 . .
C3 C2 C1 119.4(4) . .
C3 C2 H2 120.3 . .
C1 C2 H2 120.3 . .
C2 C3 C4 118.9(4) . .
C2 C3 H3 120.6 . .
C4 C3 H3 120.6 . .
C3 C4 C5 118.4(4) . .
C3 C4 H4 120.8 . .
C5 C4 H4 120.8 . .
N1 C5 C4 122.7(3) . .
N1 C5 C6 115.4(3) . .
C4 C5 C6 121.8(3) . .
N2 C6 N4 109.6(3) . .
N2 C6 C5 125.7(3) . .
N4 C6 C5 124.7(3) . .
N3 C7 N4 109.6(3) . .
N3 C7 C8 123.1(3) . .
N4 C7 C8 127.2(3) . .
C12 C8 C9 117.4(3) . .
C12 C8 C7 125.8(3) . .
C9 C8 C7 116.8(3) . .
C8 C9 C10 118.9(3) . .
C8 C9 H9 120.5 . .
C10 C9 H9 120.5 . .
N5 C10 C9 123.9(3) . .
N5 C10 H10 118.0 . .
C9 C10 H10 118.0 . .
N5 C11 C12 124.1(4) . .
N5 C11 H11 117.9 . .
C12 C11 H11 117.9 . .
C11 C12 C8 119.6(4) . .
C11 C12 H12 120.2 . .
C8 C12 H12 120.2 . .
N6 C13 C14 126.4(4) . .
N6 C13 N4 114.8(3) . .
C14 C13 N4 118.9(4) . .
C13 C14 C15 116.7(5) . .
C13 C14 H14 121.7 . .
C15 C14 H14 121.7 . .
C16 C15 C14 118.7(6) . .
C16 C15 H15 120.6 . .
C14 C15 H15 120.6 . .
C15 C16 C17 119.5(5) . .
C15 C16 H16 120.3 . .
C17 C16 H16 120.3 . .
N6 C17 C16 124.0(6) . .
N6 C17 H17 118.0 . .
C16 C17 H17 118.0 . .
N7 C18 C19 123.5(4) . .
N7 C18 H18 118.2 . .
C19 C18 H18 118.2 . .
C20 C19 C18 118.8(4) . .
C20 C19 H19 120.6 . .
C18 C19 H19 120.6 . .
C19 C20 C21 118.5(4) . .
C19 C20 H20 120.8 . .
C21 C20 H20 120.8 . .
C22 C21 C20 119.3(4) . .
C22 C21 H21 120.3 . .
C20 C21 H21 120.3 . .
N7 C22 C21 122.8(3) . .
N7 C22 C23 114.0(3) . .
C21 C22 C23 123.2(3) . .
N8 C23 N10 109.0(3) . .
N8 C23 C22 124.6(3) . .
N10 C23 C22 126.4(3) . .
N9 C24 N10 109.4(3) . .
N9 C24 C25 122.2(3) . .
N10 C24 C25 128.3(3) . .
C26 C25 C29 114.8(3) . .
C26 C25 C24 121.0(3) . .
C29 C25 C24 124.1(3) . .
C25 C26 C27 121.5(4) . .
C25 C26 H26 119.3 . .
C27 C26 H26 119.3 . .
N11 C27 C26 123.4(4) . .
N11 C27 H27 118.3 . .
C26 C27 H27 118.3 . .
N11 C28 C29 124.0(4) . .
N11 C28 H28 118.0 . .
C29 C28 H28 118.0 . .
C28 C29 C25 120.1(4) . .
C28 C29 H29 119.9 . .
C25 C29 H29 119.9 . .
N12 C30 C31 125.9(3) . .
N12 C30 N10 114.9(3) . .
C31 C30 N10 119.2(3) . .
C30 C31 C32 116.6(4) . .
C30 C31 H31 121.7 . .
C32 C31 H31 121.7 . .
C31 C32 C33 119.4(4) . .
C31 C32 H32 120.3 . .
C33 C32 H32 120.3 . .
C34 C33 C32 118.3(4) . .
C34 C33 H33 120.9 . .
C32 C33 H33 120.9 . .
N12 C34 C33 124.4(4) . .
N12 C34 H34 117.8 . .
C33 C34 H34 117.8 . .

loop_
_geom_bond_atom_site_label_1
_geom_bond_atom_site_label_2
_geom_bond_distance
_geom_bond_site_symmetry_2
Ag1 N8 2.259(3) .
Ag1 N11 2.276(3) 1_655
Ag1 N1 2.387(3) .
Ag1 N12 2.527(3) 2_666
Ag2 N5 2.301(3) 1_455
Ag2 N2 2.304(3) .
Ag2 N7 2.452(3) .
Ag2 O1 2.549(3) .
O1 N13 1.241(5) .
O2 N13 1.239(5) .
O3 N13 1.239(5) .
O4 N14 1.228(5) .
O5 N14 1.218(5) .
O6 N14 1.226(5) .
O7 H7A 0.8500 .
O7 H7B 0.8502 .
N1 C1 1.341(5) .
N1 C5 1.348(4) .
N2 C6 1.318(4) .
N2 N3 1.388(4) .
N3 C7 1.310(4) .
N4 C6 1.379(4) .
N4 C7 1.386(4) .
N4 C13 1.446(5) .
N5 C11 1.344(5) .
N5 C10 1.345(5) .
N5 Ag2 2.301(3) 1_655
N6 C13 1.317(5) .
N6 C17 1.348(7) .
N7 C18 1.348(5) .
N7 C22 1.354(5) .
N8 C23 1.319(4) .
N8 N9 1.373(4) .
N9 C24 1.326(4) .
N10 C23 1.364(4) .
N10 C24 1.377(4) .
N10 C30 1.457(4) .
N11 C27 1.333(5) .
N11 C28 1.336(5) .
N11 Ag1 2.276(3) 1_455
N12 C34 1.338(5) .
N12 C30 1.339(5) .
N12 Ag1 2.527(3) 2_666
C1 C2 1.375(6) .
C1 H1 0.9300 .
C2 C3 1.372(6) .
C2 H2 0.9300 .
C3 C4 1.385(5) .
C3 H3 0.9300 .
C4 C5 1.393(5) .
C4 H4 0.9300 .
C5 C6 1.477(5) .
C7 C8 1.483(4) .
C8 C12 1.388(5) .
C8 C9 1.397(5) .
C9 C10 1.398(5) .
C9 H9 0.9300 .
C10 H10 0.9300 .
C11 C12 1.385(5) .
C11 H11 0.9300 .
C12 H12 0.9300 .
C13 C14 1.375(5) .
C14 C15 1.388(7) .
C14 H14 0.9300 .
C15 C16 1.361(9) .
C15 H15 0.9300 .
C16 C17 1.362(9) .
C16 H16 0.9300 .
C17 H17 0.9300 .
C18 C19 1.385(6) .
C18 H18 0.9300 .
C19 C20 1.383(6) .
C19 H19 0.9300 .
C20 C21 1.390(6) .
C20 H20 0.9300 .
C21 C22 1.382(5) .
C21 H21 0.9300 .
C22 C23 1.475(5) .
C24 C25 1.436(5) .
C25 C26 1.379(5) .
C25 C29 1.411(5) .
C26 C27 1.390(5) .
C26 H26 0.9300 .
C27 H27 0.9300 .
C28 C29 1.388(5) .
C28 H28 0.9300 .
C29 H29 0.9300 .
C30 C31 1.374(5) .
C31 C32 1.388(6) .
C31 H31 0.9300 .
C32 C33 1.391(7) .
C32 H32 0.9300 .
C33 C34 1.367(6) .
C33 H33 0.9300 .
C34 H34 0.9300 .

loop_
_geom_torsion_atom_site_label_1
_geom_torsion_atom_site_label_2
_geom_torsion_atom_site_label_3
_geom_torsion_atom_site_label_4
_geom_torsion
_geom_torsion_site_symmetry_1
_geom_torsion_site_symmetry_2
_geom_torsion_site_symmetry_3
_geom_torsion_site_symmetry_4
N5 Ag2 O1 N13 72.0(3) 1_455 . . .
N2 Ag2 O1 N13 -148.8(3) . . . .
N7 Ag2 O1 N13 -45.1(3) . . . .
N8 Ag1 N1 C1 -62.5(3) . . . .
N11 Ag1 N1 C1 144.2(3) 1_655 . . .
N12 Ag1 N1 C1 43.7(3) 2_666 . . .
N8 Ag1 N1 C5 128.9(3) . . . .
N11 Ag1 N1 C5 -24.4(3) 1_655 . . .
N12 Ag1 N1 C5 -124.9(3) 2_666 . . .
N5 Ag2 N2 C6 -26.9(4) 1_455 . . .
N7 Ag2 N2 C6 123.1(3) . . . .
O1 Ag2 N2 C6 -149.6(3) . . . .
N5 Ag2 N2 N3 157.2(2) 1_455 . . .
N7 Ag2 N2 N3 -52.8(2) . . . .
O1 Ag2 N2 N3 34.5(3) . . . .
C6 N2 N3 C7 -0.2(4) . . . .
Ag2 N2 N3 C7 176.5(2) . . . .
N5 Ag2 N7 C18 -142.9(3) 1_455 . . .
N2 Ag2 N7 C18 62.9(3) . . . .
O1 Ag2 N7 C18 -46.8(3) . . . .
N5 Ag2 N7 C22 30.4(3) 1_455 . . .
N2 Ag2 N7 C22 -123.9(3) . . . .
O1 Ag2 N7 C22 126.4(3) . . . .
N11 Ag1 N8 C23 6.6(4) 1_655 . . .
N1 Ag1 N8 C23 -137.8(3) . . . .
N12 Ag1 N8 C23 127.4(3) 2_666 . . .
N11 Ag1 N8 N9 -168.2(2) 1_655 . . .
N1 Ag1 N8 N9 47.4(3) . . . .
N12 Ag1 N8 N9 -47.3(3) 2_666 . . .
C23 N8 N9 C24 0.0(4) . . . .
Ag1 N8 N9 C24 175.8(2) . . . .
Ag2 O1 N13 O2 160.4(3) . . . .
Ag2 O1 N13 O3 -20.9(5) . . . .
C5 N1 C1 C2 -0.2(6) . . . .
Ag1 N1 C1 C2 -169.4(3) . . . .
N1 C1 C2 C3 1.1(7) . . . .
C1 C2 C3 C4 -1.2(7) . . . .
C2 C3 C4 C5 0.6(6) . . . .
C1 N1 C5 C4 -0.5(5) . . . .
Ag1 N1 C5 C4 168.4(3) . . . .
C1 N1 C5 C6 178.3(3) . . . .
Ag1 N1 C5 C6 -12.8(4) . . . .
C3 C4 C5 N1 0.3(6) . . . .
C3 C4 C5 C6 -178.4(3) . . . .
N3 N2 C6 N4 -0.8(4) . . . .
Ag2 N2 C6 N4 -177.2(2) . . . .
N3 N2 C6 C5 178.6(3) . . . .
Ag2 N2 C6 C5 2.3(5) . . . .
C7 N4 C6 N2 1.5(4) . . . .
C13 N4 C6 N2 173.6(3) . . . .
C7 N4 C6 C5 -177.9(3) . . . .
C13 N4 C6 C5 -5.9(5) . . . .
N1 C5 C6 N2 -52.2(5) . . . .
C4 C5 C6 N2 126.7(4) . . . .
N1 C5 C6 N4 127.2(4) . . . .
C4 C5 C6 N4 -54.0(5) . . . .
N2 N3 C7 N4 1.2(4) . . . .
N2 N3 C7 C8 -176.2(3) . . . .
C6 N4 C7 N3 -1.7(4) . . . .
C13 N4 C7 N3 -173.4(3) . . . .
C6 N4 C7 C8 175.6(3) . . . .
C13 N4 C7 C8 4.0(6) . . . .
N3 C7 C8 C12 -172.7(3) . . . .
N4 C7 C8 C12 10.3(6) . . . .
N3 C7 C8 C9 8.2(5) . . . .
N4 C7 C8 C9 -168.8(3) . . . .
C12 C8 C9 C10 -1.1(5) . . . .
C7 C8 C9 C10 178.0(3) . . . .
C11 N5 C10 C9 3.0(5) . . . .
Ag2 N5 C10 C9 -167.0(3) 1_655 . . .
C8 C9 C10 N5 -1.0(6) . . . .
C10 N5 C11 C12 -3.0(6) . . . .
Ag2 N5 C11 C12 166.8(3) 1_655 . . .
N5 C11 C12 C8 1.1(6) . . . .
C9 C8 C12 C11 1.1(5) . . . .
C7 C8 C12 C11 -178.0(3) . . . .
C17 N6 C13 C14 3.5(7) . . . .
C17 N6 C13 N4 -176.0(4) . . . .
C6 N4 C13 N6 -76.4(4) . . . .
C7 N4 C13 N6 93.7(4) . . . .
C6 N4 C13 C14 103.9(4) . . . .
C7 N4 C13 C14 -86.0(5) . . . .
N6 C13 C14 C15 -3.7(6) . . . .
N4 C13 C14 C15 175.9(4) . . . .
C13 C14 C15 C16 1.0(7) . . . .
C14 C15 C16 C17 1.2(9) . . . .
C13 N6 C17 C16 -0.9(8) . . . .
C15 C16 C17 N6 -1.4(10) . . . .
C22 N7 C18 C19 3.1(6) . . . .
Ag2 N7 C18 C19 176.8(3) . . . .
N7 C18 C19 C20 -3.9(6) . . . .
C18 C19 C20 C21 1.2(6) . . . .
C19 C20 C21 C22 2.0(6) . . . .
C18 N7 C22 C21 0.4(5) . . . .
Ag2 N7 C22 C21 -172.9(3) . . . .
C18 N7 C22 C23 180.0(3) . . . .
Ag2 N7 C22 C23 6.6(4) . . . .
C20 C21 C22 N7 -2.9(6) . . . .
C20 C21 C22 C23 177.6(4) . . . .
N9 N8 C23 N10 1.1(4) . . . .
Ag1 N8 C23 N10 -174.2(2) . . . .
N9 N8 C23 C22 -176.3(3) . . . .
Ag1 N8 C23 C22 8.5(5) . . . .
C24 N10 C23 N8 -1.7(4) . . . .
C30 N10 C23 N8 173.8(3) . . . .
C24 N10 C23 C22 175.6(3) . . . .
C30 N10 C23 C22 -8.9(5) . . . .
N7 C22 C23 N8 51.4(5) . . . .
C21 C22 C23 N8 -129.1(4) . . . .
N7 C22 C23 N10 -125.5(4) . . . .
C21 C22 C23 N10 54.1(5) . . . .
N8 N9 C24 N10 -1.1(4) . . . .
N8 N9 C24 C25 175.2(3) . . . .
C23 N10 C24 N9 1.7(4) . . . .
C30 N10 C24 N9 -173.6(3) . . . .
C23 N10 C24 C25 -174.3(3) . . . .
C30 N10 C24 C25 10.4(6) . . . .
N9 C24 C25 C26 17.8(5) . . . .
N10 C24 C25 C26 -166.6(4) . . . .
N9 C24 C25 C29 -158.0(3) . . . .
N10 C24 C25 C29 17.5(6) . . . .
C29 C25 C26 C27 -1.6(5) . . . .
C24 C25 C26 C27 -177.7(4) . . . .
C28 N11 C27 C26 0.9(6) . . . .
Ag1 N11 C27 C26 175.8(3) 1_455 . . .
C25 C26 C27 N11 0.6(6) . . . .
C27 N11 C28 C29 -1.3(6) . . . .
Ag1 N11 C28 C29 -176.5(3) 1_455 . . .
N11 C28 C29 C25 0.3(6) . . . .
C26 C25 C29 C28 1.1(5) . . . .
C24 C25 C29 C28 177.2(4) . . . .
C34 N12 C30 C31 1.8(6) . . . .
Ag1 N12 C30 C31 -178.8(3) 2_666 . . .
C34 N12 C30 N10 -179.8(3) . . . .
Ag1 N12 C30 N10 -0.4(4) 2_666 . . .
C23 N10 C30 N12 -113.7(4) . . . .
C24 N10 C30 N12 60.8(5) . . . .
C23 N10 C30 C31 64.8(5) . . . .
C24 N10 C30 C31 -120.7(4) . . . .
N12 C30 C31 C32 -0.2(6) . . . .
N10 C30 C31 C32 -178.5(4) . . . .
C30 C31 C32 C33 -0.9(7) . . . .
C31 C32 C33 C34 0.2(8) . . . .
C30 N12 C34 C33 -2.5(6) . . . .
Ag1 N12 C34 C33 178.0(4) 2_666 . . .
C32 C33 C34 N12 1.6(8) . . . .
